data_1559709
loop_
_publ_author_name
'Sysoiev, Dmytro'
'Huhn, Thomas'

_publ_section_title
;
 Basic enemies of photochromism: irreversible transformation of
 fluorinated diarylethenes to polyenic enamines and enols.
;
_journal_issue 11
_journal_name_full
'Photochemical &amp; photobiological sciences : Official journal of the European Photochemistry Association and the European Society for Photobiology'
_journal_page_first 1511
_journal_page_last 1516
_journal_paper_doi 10.1039/d0pp00292e
_journal_volume 19
_journal_year 2020
_chemical_formula_moiety 'C23 H16 N4 O2'
_chemical_formula_sum 'C23 H16 N4 O2'
_chemical_formula_weight 380.40
_space_group_crystal_system monoclinic
_space_group_IT_number 15
_space_group_name_Hall '-C 2yc'
_space_group_name_H-M_alt 'C 1 2/c 1'
_atom_sites_solution_hydrogens geom
_audit_creation_method SHELXL-2013
_audit_update_record
;
2019-08-12 deposited with the CCDC.	2020-10-15 downloaded from the CCDC.
;
_cell_angle_alpha 90
_cell_angle_beta 101.746(10)
_cell_angle_gamma 90
_cell_formula_units_Z 4
_cell_length_a 21.831(3)
_cell_length_b 9.0389(8)
_cell_length_c 10.1044(13)
_cell_measurement_reflns_used 16564
_cell_measurement_temperature 100(2)
_cell_measurement_theta_max 26.59
_cell_measurement_theta_min 1.90
_cell_volume 1952.1(4)
_computing_cell_refinement 'STOE X-AREA'
_computing_data_collection 'STOE X-AREA'
_computing_data_reduction 'STOE X-RED'
_computing_molecular_graphics 'ORTEP-3 for Windows (Farrugia, 2012)'
_computing_publication_material 'WinGX publication routines (Farrugia, 2012)'
_computing_structure_refinement 'SHELXL-2013 (Sheldrick, 2013)'
_computing_structure_solution 'SHELXS-2013 (Sheldrick, 2013)'
_diffrn_ambient_temperature 100(2)
_diffrn_detector_area_resol_mean 6.67
_diffrn_measured_fraction_theta_full 0.999
_diffrn_measured_fraction_theta_max 0.997
_diffrn_measurement_device_type 'STOE IPDS 2T'
_diffrn_measurement_method 'rotation method'
_diffrn_radiation_type MoK\a
_diffrn_radiation_wavelength 0.71073
_diffrn_reflns_av_R_equivalents 0.2671
_diffrn_reflns_av_unetI/netI 0.2335
_diffrn_reflns_Laue_measured_fraction_full 0.999
_diffrn_reflns_Laue_measured_fraction_max 0.997
_diffrn_reflns_limit_h_max 26
_diffrn_reflns_limit_h_min -26
_diffrn_reflns_limit_k_max 11
_diffrn_reflns_limit_k_min -11
_diffrn_reflns_limit_l_max 12
_diffrn_reflns_limit_l_min -12
_diffrn_reflns_number 11920
_diffrn_reflns_point_group_measured_fraction_full 0.999
_diffrn_reflns_point_group_measured_fraction_max 0.997
_diffrn_reflns_theta_full 25.242
_diffrn_reflns_theta_max 26.171
_diffrn_reflns_theta_min 1.906
_diffrn_source 'sealed X-ray tube, 12 x 0.4 mm long-fine focus'
_exptl_absorpt_coefficient_mu 0.086
_exptl_absorpt_correction_T_max 0.9794
_exptl_absorpt_correction_T_min 0.9430
_exptl_absorpt_correction_type integration
_exptl_absorpt_process_details
;
'X-SHAPE 2.07 (03-Aug-2005) Stoe & Cie, Darmstadt, Germany'
;
_exptl_crystal_colour 'light yellow'
_exptl_crystal_density_diffrn 1.294
_exptl_crystal_description prism
_exptl_crystal_F_000 792
_exptl_crystal_size_max 0.900
_exptl_crystal_size_mid 0.800
_exptl_crystal_size_min 0.750
_refine_diff_density_max 0.293
_refine_diff_density_min -0.204
_refine_diff_density_rms 0.049
_refine_ls_extinction_method none
_refine_ls_goodness_of_fit_ref 1.045
_refine_ls_hydrogen_treatment constr
_refine_ls_matrix_type full
_refine_ls_number_parameters 133
_refine_ls_number_reflns 1960
_refine_ls_number_restraints 0
_refine_ls_restrained_S_all 1.045
_refine_ls_R_factor_all 0.0901
_refine_ls_R_factor_gt 0.0559
_refine_ls_shift/su_max 0.006
_refine_ls_shift/su_mean 0.000
_refine_ls_structure_factor_coef Fsqd
_refine_ls_weighting_details 'w=1/[\s^2^(Fo^2^)+(0.0834P)^2^+0.2911P] where P=(Fo^2^+2Fc^2^)/3'
_refine_ls_weighting_scheme calc
_refine_ls_wR_factor_gt 0.1328
_refine_ls_wR_factor_ref 0.1425
_reflns_Friedel_coverage 0.000
_reflns_number_gt 1477
_reflns_number_total 1960
_reflns_threshold_expression 'I > 2\s(I)'
_cod_data_source_file d0pp00292e2.cif
_cod_data_source_block shelx_CCDC4
_cod_original_cell_volume 1952.2(4)
_cod_original_sg_symbol_H-M 'C 2/c'
_cod_database_code 1559709
_shelx_space_group_comment
;
The symmetry employed for this shelxl refinement is uniquely defined
by the following loop, which should always be used as a source of
symmetry information in preference to the above space-group names.
They are only intended as comments.
;
_shelxl_version_number 2013-4

loop_
_space_group_symop_operation_xyz
'x, y, z'
'-x, y, -z+1/2'
'x+1/2, y+1/2, z'
'-x+1/2, y+1/2, -z+1/2'
'-x, -y, -z'
'x, -y, z-1/2'
'-x+1/2, -y+1/2, -z'
'x+1/2, -y+1/2, z-1/2'

loop_
_atom_site_label
_atom_site_type_symbol
_atom_site_fract_x
_atom_site_fract_y
_atom_site_fract_z
_atom_site_U_iso_or_equiv
_atom_site_adp_type
_atom_site_occupancy
_atom_site_site_symmetry_order
_atom_site_calc_flag
_atom_site_refinement_flags_posn
_atom_site_refinement_flags_adp
_atom_site_refinement_flags_occupancy
_atom_site_disorder_assembly
_atom_site_disorder_group
O2 O 0.12383(6) 0.09445(15) 0.76972(13) 0.0338(4) Uani 1 1 d . . . . .
N3 N 0.19379(8) -0.2181(2) 0.80388(17) 0.0403(4) Uani 1 1 d . . . . .
C3 C 0.19022(9) 0.1015(2) 0.60440(19) 0.0347(5) Uani 1 1 d . . . . .
H3 H 0.2025 0.1577 0.5372 0.042 Uiso 1 1 calc R U . . .
C4 C 0.26829(10) -0.0710(2) 0.5602(2) 0.0371(5) Uani 1 1 d . . . . .
C5 C 0.14372(9) 0.1666(2) 0.66541(18) 0.0332(4) Uani 1 1 d . . . . .
C6 C 0.02941(9) 0.4346(2) 0.73955(19) 0.0343(5) Uani 1 1 d . . . . .
C7 C 0.07086(9) 0.3091(2) 0.73025(19) 0.0324(4) Uani 1 1 d . . . . .
N9 N 0.30776(9) -0.0999(2) 0.50495(19) 0.0469(5) Uani 1 1 d . . . . .
C9 C 0.11300(9) 0.2972(2) 0.64005(19) 0.0351(5) Uani 1 1 d . . . . .
H9 H 0.1185 0.3665 0.5754 0.042 Uiso 1 1 calc R U . . .
C10 C 0.20535(9) -0.1346(2) 0.72706(19) 0.0339(5) Uani 1 1 d . . . . .
C11 C 0.07996(9) 0.1838(2) 0.80809(18) 0.0324(4) Uani 1 1 d . . . . .
C12 C 0.05503(10) 0.1304(2) 0.9255(2) 0.0408(5) Uani 1 1 d . . . . .
H12C H 0.0303 0.2068 0.9548 0.049 Uiso 1 1 calc R U . . .
H12B H 0.0892 0.1052 0.9980 0.049 Uiso 1 1 calc R U . . .
H12A H 0.0295 0.0445 0.8997 0.049 Uiso 1 1 calc R U . . .
C13 C 0.21926(9) -0.0306(2) 0.63018(19) 0.0339(5) Uani 1 1 d . . . . .
C14 C 0.0000 0.6876(4) 0.7500 0.0552(9) Uani 1 2 d S T P . .
H14B H -0.0142 0.7504 0.6719 0.066 Uiso 0.5 1 calc R U P . .
H14A H 0.0142 0.7504 0.8281 0.066 Uiso 0.5 1 calc R U P . .
C15 C 0.05291(12) 0.5898(2) 0.7264(3) 0.0514(6) Uani 1 1 d . . . . .
H15A H 0.0615 0.6061 0.6371 0.062 Uiso 1 1 calc R U . . .
H15B H 0.0907 0.6085 0.7934 0.062 Uiso 1 1 calc R U . . .

loop_
_atom_site_aniso_label
_atom_site_aniso_U_11
_atom_site_aniso_U_22
_atom_site_aniso_U_33
_atom_site_aniso_U_23
_atom_site_aniso_U_13
_atom_site_aniso_U_12
O2 0.0332(8) 0.0389(7) 0.0327(7) 0.0042(5) 0.0144(6) 0.0023(6)
N3 0.0406(10) 0.0463(10) 0.0367(9) -0.0023(8) 0.0138(8) 0.0037(8)
C3 0.0324(11) 0.0447(11) 0.0290(9) -0.0005(8) 0.0105(8) -0.0065(8)
C4 0.0366(11) 0.0425(11) 0.0339(10) -0.0025(8) 0.0109(9) -0.0025(9)
C5 0.0321(10) 0.0403(11) 0.0294(9) 0.0025(8) 0.0115(8) -0.0049(8)
C6 0.0363(11) 0.0336(10) 0.0329(10) 0.0015(7) 0.0068(8) -0.0015(8)
C7 0.0295(10) 0.0346(10) 0.0333(9) -0.0008(7) 0.0066(8) -0.0036(8)
N9 0.0454(11) 0.0557(11) 0.0448(10) -0.0062(8) 0.0216(9) -0.0009(9)
C9 0.0333(11) 0.0401(10) 0.0332(10) 0.0033(8) 0.0099(8) -0.0048(8)
C10 0.0316(11) 0.0415(11) 0.0296(9) -0.0046(8) 0.0090(8) 0.0018(8)
C11 0.0287(10) 0.0376(10) 0.0329(9) -0.0006(8) 0.0106(8) 0.0016(8)
C12 0.0406(12) 0.0481(12) 0.0381(11) 0.0083(9) 0.0185(9) 0.0084(9)
C13 0.0309(10) 0.0448(11) 0.0285(9) -0.0039(8) 0.0119(8) -0.0044(8)
C14 0.062(2) 0.0356(16) 0.072(2) 0.000 0.0237(18) 0.000
C15 0.0519(14) 0.0364(11) 0.0681(15) 0.0035(10) 0.0179(12) -0.0026(10)

loop_
_atom_type_symbol
_atom_type_description
_atom_type_scat_dispersion_real
_atom_type_scat_dispersion_imag
_atom_type_scat_source
C C 0.0033 0.0016 'International Tables Vol C Tables 4.2.6.8 and 6.1.1.4'
H H 0.0000 0.0000 'International Tables Vol C Tables 4.2.6.8 and 6.1.1.4'
N N 0.0061 0.0033 'International Tables Vol C Tables 4.2.6.8 and 6.1.1.4'
O O 0.0106 0.0060 'International Tables Vol C Tables 4.2.6.8 and 6.1.1.4'

loop_
_geom_angle_atom_site_label_1
_geom_angle_atom_site_label_2
_geom_angle_atom_site_label_3
_geom_angle
_geom_angle_site_symmetry_1
_geom_angle_site_symmetry_3
_geom_angle_publ_flag
C11 O2 C5 106.53(15) . . ?
C13 C3 C5 129.15(18) . . ?
N9 C4 C13 178.4(2) . . ?
C9 C5 O2 109.54(17) . . ?
C9 C5 C3 130.46(17) . . ?
O2 C5 C3 119.99(17) . . ?
C6 C6 C7 129.22(11) 2_556 . ?
C6 C6 C15 111.52(12) 2_556 . ?
C7 C6 C15 119.25(18) . . ?
C11 C7 C9 105.54(17) . . ?
C11 C7 C6 128.47(18) . . ?
C9 C7 C6 125.92(17) . . ?
C5 C9 C7 107.68(17) . . ?
N3 C10 C13 179.5(2) . . ?
O2 C11 C7 110.69(16) . . ?
O2 C11 C12 115.26(16) . . ?
C7 C11 C12 133.98(18) . . ?
C3 C13 C10 123.67(17) . . ?
C3 C13 C4 119.61(18) . . ?
C10 C13 C4 116.71(18) . . ?
C15 C14 C15 108.4(3) . 2_556 ?
C6 C15 C14 104.23(19) . . ?

loop_
_geom_bond_atom_site_label_1
_geom_bond_atom_site_label_2
_geom_bond_distance
_geom_bond_site_symmetry_2
_geom_bond_publ_flag
O2 C11 1.368(2) . ?
O2 C5 1.382(2) . ?
N3 C10 1.147(3) . ?
C3 C13 1.353(3) . ?
C3 C5 1.418(3) . ?
C4 N9 1.148(3) . ?
C4 C13 1.445(3) . ?
C5 C9 1.356(3) . ?
C6 C6 1.343(4) 2_556 ?
C6 C7 1.466(3) . ?
C6 C15 1.509(3) . ?
C7 C11 1.370(3) . ?
C7 C9 1.425(3) . ?
C10 C13 1.434(3) . ?
C11 C12 1.483(3) . ?
C14 C15 1.512(3) . ?
C14 C15 1.512(3) 2_556 ?

loop_
_geom_torsion_atom_site_label_1
_geom_torsion_atom_site_label_2
_geom_torsion_atom_site_label_3
_geom_torsion_atom_site_label_4
_geom_torsion
_geom_torsion_site_symmetry_1
_geom_torsion_site_symmetry_2
_geom_torsion_site_symmetry_3
_geom_torsion_site_symmetry_4
_geom_torsion_publ_flag
C11 O2 C5 C9 0.1(2) . . . . ?
C11 O2 C5 C3 179.37(17) . . . . ?
C13 C3 C5 C9 -178.6(2) . . . . ?
C13 C3 C5 O2 2.3(3) . . . . ?
C6 C6 C7 C11 -41.8(4) 2_556 . . . ?
C15 C6 C7 C11 137.4(2) . . . . ?
C6 C6 C7 C9 141.7(3) 2_556 . . . ?
C15 C6 C7 C9 -39.1(3) . . . . ?
O2 C5 C9 C7 -0.9(2) . . . . ?
C3 C5 C9 C7 179.92(19) . . . . ?
C11 C7 C9 C5 1.3(2) . . . . ?
C6 C7 C9 C5 178.52(18) . . . . ?
C5 O2 C11 C7 0.8(2) . . . . ?
C5 O2 C11 C12 -176.55(17) . . . . ?
C9 C7 C11 O2 -1.3(2) . . . . ?
C6 C7 C11 O2 -178.41(18) . . . . ?
C9 C7 C11 C12 175.4(2) . . . . ?
C6 C7 C11 C12 -1.7(4) . . . . ?
C5 C3 C13 C10 2.0(3) . . . . ?
C5 C3 C13 C4 -176.44(19) . . . . ?
C6 C6 C15 C14 2.9(3) 2_556 . . . ?
C7 C6 C15 C14 -176.45(15) . . . . ?
C15 C14 C15 C6 -0.97(10) 2_556 . . . ?
